data_1546583
loop_
_publ_author_name
'Gaikwad, Shahaji R.'
'Deshmukh, Satej S.'
'Koshti, Vijay S.'
'Poddar, Suparna'
'Gonnade, Rajesh G.'
'Rajamohanan, Pattuparambil R.'
'Chikkali, Samir H.'

_publ_section_title
;
 Reactivity of Difunctional Polar Monomers and Ethylene Copolymerization:
 A Comprehensive Account
;
_journal_issue 15
_journal_name_full Macromolecules
_journal_page_first 5748
_journal_paper_doi 10.1021/acs.macromol.7b01356
_journal_volume 50
_journal_year 2017
_chemical_formula_moiety
;
 C27 H30 N O8 P Pd S, 1.5(C H2 CL2), 0.25(C6H14)
;
_chemical_formula_sum 'C30 H36.5 Cl3 N O8 P Pd S'
_chemical_formula_weight 814.88
_space_group_crystal_system monoclinic
_space_group_IT_number 14
_space_group_name_Hall '-P 2yn'
_space_group_name_H-M_alt 'P 1 21/n 1'
_symmetry_space_group_name_Hall '-P 2yn'
_symmetry_space_group_name_H-M 'P 1 21/n 1'
_atom_sites_solution_hydrogens geom
_audit_creation_method SHELXL-2014/7
_cell_angle_alpha 90
_cell_angle_beta 95.643(2)
_cell_angle_gamma 90
_cell_formula_units_Z 4
_cell_length_a 11.1958(7)
_cell_length_b 21.7534(14)
_cell_length_c 14.9104(8)
_cell_measurement_reflns_used 9462
_cell_measurement_temperature 100(2)
_cell_measurement_theta_max 34.36
_cell_measurement_theta_min 2.32
_cell_volume 3613.8(4)
_computing_cell_refinement 'SAINT (Bruker, 2016)'
_computing_data_collection 'APEX3 (Bruker, 2016)'
_computing_data_reduction 'SAINT (Bruker, 2016)'
_computing_molecular_graphics 'Bruker SHELXTL'
_computing_publication_material 'Bruker SHELXTL'
_computing_structure_refinement 'SHELXL-2014/7 (Sheldrick, 2014)'
_computing_structure_solution 'SHELXS-97 (Sheldrick 2008)'
_diffrn_ambient_temperature 100(2)
_diffrn_detector 'Photon II CPAD Area Detector'
_diffrn_measured_fraction_theta_full 0.994
_diffrn_measured_fraction_theta_max 0.923
_diffrn_measurement_device '\k-geometry diffractometer'
_diffrn_measurement_device_type 'Bruker D8 VENTURE Kappa Duo PHOTON II CPAD'
_diffrn_measurement_method '\f and \w scans'
_diffrn_radiation_monochromator 'multilayer mirrors'
_diffrn_radiation_type MoK\a
_diffrn_radiation_wavelength 0.71073
_diffrn_reflns_av_R_equivalents 0.0295
_diffrn_reflns_av_unetI/netI 0.0215
_diffrn_reflns_Laue_measured_fraction_full 0.994
_diffrn_reflns_Laue_measured_fraction_max 0.923
_diffrn_reflns_limit_h_max 17
_diffrn_reflns_limit_h_min -14
_diffrn_reflns_limit_k_max 33
_diffrn_reflns_limit_k_min -32
_diffrn_reflns_limit_l_max 23
_diffrn_reflns_limit_l_min -22
_diffrn_reflns_number 121766
_diffrn_reflns_point_group_measured_fraction_full 0.994
_diffrn_reflns_point_group_measured_fraction_max 0.923
_diffrn_reflns_theta_full 25.242
_diffrn_reflns_theta_max 34.509
_diffrn_reflns_theta_min 2.322
_diffrn_source 'micro-focus sealed tube'
_diffrn_source_type 'Incoatech I\mS HB'
_exptl_absorpt_coefficient_mu 0.884
_exptl_absorpt_correction_T_max 0.941
_exptl_absorpt_correction_T_min 0.857
_exptl_absorpt_correction_type multi-scan
_exptl_absorpt_process_details 'SADABS(BRUKER, 2016)'
_exptl_crystal_colour COLOURLESS
_exptl_crystal_density_diffrn 1.498
_exptl_crystal_description PLATE
_exptl_crystal_F_000 1662
_exptl_crystal_size_max 0.180
_exptl_crystal_size_mid 0.140
_exptl_crystal_size_min 0.070
_refine_diff_density_max 3.755
_refine_diff_density_min -2.826
_refine_diff_density_rms 0.200
_refine_ls_extinction_method none
_refine_ls_goodness_of_fit_ref 1.114
_refine_ls_hydrogen_treatment constr
_refine_ls_matrix_type full
_refine_ls_number_parameters 439
_refine_ls_number_reflns 14153
_refine_ls_number_restraints 6
_refine_ls_restrained_S_all 1.117
_refine_ls_R_factor_all 0.0939
_refine_ls_R_factor_gt 0.0843
_refine_ls_shift/su_max 0.000
_refine_ls_shift/su_mean 0.000
_refine_ls_structure_factor_coef Fsqd
_refine_ls_weighting_details 'w=1/[\s^2^(Fo^2^)+(0.0891P)^2^+27.7821P] where P=(Fo^2^+2Fc^2^)/3'
_refine_ls_weighting_scheme calc
_refine_ls_wR_factor_gt 0.2271
_refine_ls_wR_factor_ref 0.2342
_reflns_Friedel_coverage 0.000
_reflns_number_gt 12389
_reflns_number_total 14153
_reflns_threshold_expression 'I > 2\s(I)'
_cod_data_source_file ma7b01356_si_002.cif
_cod_data_source_block mo_VSKPD_REPIT_0m
_cod_depositor_comments
;
The following automatic conversions were performed:

'_exptl_absorpt_correction_type' value 'MULTI-SCAN' changed to
'multi-scan' according to
/home/data/users/saulius/crontab/automatic-downloads/rss-feeds/ACS/lib/dictionaries/cif_core.dic
dictionary named 'cif_core.dic' version 2.4.2 from 2011-04-26.

Automatic conversion script
Id: cif_fix_values 4973 2017-02-22 13:04:09Z antanas 

 Adding full bibliography for 1546583.cif.
;
_cod_original_formula_sum 'C30 H36.50 Cl3 N O8 P Pd S'
_cod_database_code 1546583
_shelx_shelxl_version_number 2014/7
_shelx_space_group_comment
;
The symmetry employed for this shelxl refinement is uniquely defined
by the following loop, which should always be used as a source of
symmetry information in preference to the above space-group names.
They are only intended as comments.
;
_shelx_estimated_absorpt_t_min 0.857
_shelx_estimated_absorpt_t_max 0.941

loop_
_space_group_symop_operation_xyz
'x, y, z'
'-x+1/2, y+1/2, -z+1/2'
'-x, -y, -z'
'x-1/2, -y-1/2, z-1/2'

loop_
_atom_site_label
_atom_site_type_symbol
_atom_site_fract_x
_atom_site_fract_y
_atom_site_fract_z
_atom_site_U_iso_or_equiv
_atom_site_adp_type
_atom_site_occupancy
_atom_site_site_symmetry_order
_atom_site_calc_flag
_atom_site_refinement_flags_posn
_atom_site_refinement_flags_adp
_atom_site_refinement_flags_occupancy
Pd1 Pd 0.32555(3) 0.29061(2) 0.59809(2) 0.01851(9) Uani 1 1 d . . .
S1 S 0.40296(10) 0.37434(5) 0.77066(7) 0.02371(19) Uani 1 1 d . . .
P1 P 0.52499(9) 0.29104(5) 0.61321(7) 0.0210(2) Uani 1 1 d . . .
O1 O 0.3083(3) 0.36074(16) 0.6967(2) 0.0266(6) Uani 1 1 d . . .
O2 O 0.4425(3) 0.31901(18) 0.8195(2) 0.0308(7) Uani 1 1 d . . .
O3 O 0.3668(4) 0.42375(19) 0.8260(3) 0.0385(9) Uani 1 1 d . . .
O4 O 0.1388(3) 0.29893(16) 0.5730(2) 0.0250(6) Uani 1 1 d . . .
O5 O 0.1107(4) 0.1631(2) 0.6289(3) 0.0370(8) Uani 1 1 d . . .
O6 O 0.2802(4) 0.11263(19) 0.6050(3) 0.0362(8) Uani 1 1 d . . .
O7 O 0.7852(3) 0.2740(2) 0.6833(2) 0.0326(7) Uani 1 1 d . . .
O8 O 0.5091(4) 0.37050(19) 0.4543(2) 0.0351(8) Uani 1 1 d . . .
N1 N 0.1073(3) 0.22346(19) 0.4677(2) 0.0240(7) Uani 1 1 d . . .
H1 H 0.0618 0.2122 0.4190 0.029 Uiso 1 1 calc R U .
C1 C 0.5846(4) 0.3659(2) 0.6540(3) 0.0258(8) Uani 1 1 d . . .
C2 C 0.6873(4) 0.3895(3) 0.6199(3) 0.0333(10) Uani 1 1 d . . .
H2 H 0.7236 0.3671 0.5751 0.040 Uiso 1 1 calc R U .
C3 C 0.7366(5) 0.4447(3) 0.6502(4) 0.0413(13) Uani 1 1 d . . .
H3 H 0.8063 0.4600 0.6261 0.050 Uiso 1 1 calc R U .
C4 C 0.6849(6) 0.4776(3) 0.7153(4) 0.0424(13) Uani 1 1 d . . .
H4 H 0.7200 0.5152 0.7370 0.051 Uiso 1 1 calc R U .
C5 C 0.5818(5) 0.4561(2) 0.7492(4) 0.0337(10) Uani 1 1 d . . .
H5 H 0.5457 0.4793 0.7933 0.040 Uiso 1 1 calc R U .
C6 C 0.5310(4) 0.4006(2) 0.7189(3) 0.0258(8) Uani 1 1 d . . .
C7 C 0.0740(4) 0.2735(2) 0.5102(3) 0.0229(7) Uani 1 1 d . . .
C8 C -0.0483(4) 0.2988(3) 0.4812(3) 0.0295(9) Uani 1 1 d . . .
H8A H -0.1074 0.2796 0.5167 0.044 Uiso 1 1 calc R U .
H8B H -0.0693 0.2899 0.4171 0.044 Uiso 1 1 calc R U .
H8C H -0.0483 0.3434 0.4907 0.044 Uiso 1 1 calc R U .
C9 C 0.2117(4) 0.1857(2) 0.4944(3) 0.0242(7) Uani 1 1 d . . .
C10 C 0.3286(3) 0.2229(2) 0.5048(3) 0.0218(7) Uani 1 1 d . . .
H10A H 0.3422 0.2413 0.4459 0.026 Uiso 1 1 calc R U .
H10B H 0.3965 0.1948 0.5226 0.026 Uiso 1 1 calc R U .
C11 C 0.2204(5) 0.1370(3) 0.4199(3) 0.0349(10) Uani 1 1 d . . .
H11A H 0.1499 0.1102 0.4170 0.052 Uiso 1 1 calc R U .
H11B H 0.2932 0.1124 0.4338 0.052 Uiso 1 1 calc R U .
H11C H 0.2238 0.1576 0.3618 0.052 Uiso 1 1 calc R U .
C12 C 0.1918(4) 0.1536(2) 0.5835(3) 0.0268(8) Uani 1 1 d . . .
C13 C 0.2688(7) 0.0775(3) 0.6863(4) 0.0456(14) Uani 1 1 d . . .
H13A H 0.2677 0.1057 0.7376 0.068 Uiso 1 1 calc R U .
H13B H 0.3371 0.0494 0.6970 0.068 Uiso 1 1 calc R U .
H13C H 0.1940 0.0538 0.6794 0.068 Uiso 1 1 calc R U .
C14 C 0.5913(4) 0.2332(2) 0.6917(3) 0.0250(8) Uani 1 1 d . . .
C15 C 0.5163(5) 0.1897(2) 0.7269(3) 0.0283(9) Uani 1 1 d . . .
H15 H 0.4324 0.1905 0.7090 0.034 Uiso 1 1 calc R U .
C16 C 0.5627(5) 0.1457(2) 0.7872(3) 0.0332(10) Uani 1 1 d . . .
H16 H 0.5115 0.1155 0.8089 0.040 Uiso 1 1 calc R U .
C17 C 0.6842(5) 0.1455(3) 0.8162(3) 0.0354(11) Uani 1 1 d . . .
H17 H 0.7152 0.1157 0.8589 0.042 Uiso 1 1 calc R U .
C18 C 0.7612(5) 0.1883(3) 0.7836(3) 0.0323(10) Uani 1 1 d . . .
H18 H 0.8441 0.1880 0.8046 0.039 Uiso 1 1 calc R U .
C19 C 0.7169(4) 0.2318(2) 0.7201(3) 0.0267(8) Uani 1 1 d . . .
C20 C 0.9100(4) 0.2776(3) 0.7166(4) 0.0376(12) Uani 1 1 d . . .
H20A H 0.9172 0.2869 0.7811 0.056 Uiso 1 1 calc R U .
H20B H 0.9488 0.3101 0.6844 0.056 Uiso 1 1 calc R U .
H20C H 0.9490 0.2381 0.7068 0.056 Uiso 1 1 calc R U .
C21 C 0.5902(4) 0.2767(2) 0.5080(3) 0.0250(8) Uani 1 1 d . . .
C22 C 0.5728(4) 0.3191(3) 0.4366(3) 0.0290(9) Uani 1 1 d . . .
C23 C 0.6167(4) 0.3072(3) 0.3536(3) 0.0318(10) Uani 1 1 d . . .
H23 H 0.6078 0.3368 0.3065 0.038 Uiso 1 1 calc R U .
C24 C 0.6734(4) 0.2514(3) 0.3411(3) 0.0340(11) Uani 1 1 d . . .
H24 H 0.7020 0.2427 0.2846 0.041 Uiso 1 1 calc R U .
C25 C 0.6892(4) 0.2081(3) 0.4095(3) 0.0338(10) Uani 1 1 d . . .
H25 H 0.7278 0.1701 0.3999 0.041 Uiso 1 1 calc R U .
C26 C 0.6473(4) 0.2212(3) 0.4932(3) 0.0289(9) Uani 1 1 d . . .
H26 H 0.6580 0.1917 0.5404 0.035 Uiso 1 1 calc R U .
C27 C 0.5115(7) 0.4213(3) 0.3930(4) 0.0446(13) Uani 1 1 d . . .
H27A H 0.5949 0.4321 0.3858 0.067 Uiso 1 1 calc R U .
H27B H 0.4708 0.4567 0.4170 0.067 Uiso 1 1 calc R U .
H27C H 0.4703 0.4097 0.3344 0.067 Uiso 1 1 calc R U .
Cl1 Cl 0.2767(4) 0.44721(16) 0.5272(2) 0.1062(11) Uani 1 1 d D . .
Cl2 Cl 0.1171(6) 0.5309(2) 0.5875(3) 0.173(3) Uani 1 1 d D . .
C28 C 0.1578(12) 0.4584(7) 0.5967(10) 0.145(8) Uani 1 1 d D . .
H28A H 0.0893 0.4313 0.5767 0.174 Uiso 1 1 calc R U .
H28B H 0.1854 0.4485 0.6602 0.174 Uiso 1 1 calc R U .
Cl3 Cl 0.8276(5) 0.0986(2) 0.6211(3) 0.0726(12) Uani 0.5 1 d D . P
Cl4 Cl 0.9888(4) 0.02282(18) 0.5305(2) 0.0559(8) Uani 0.5 1 d D . P
C29 C 0.8902(12) 0.0858(6) 0.5287(11) 0.095(9) Uani 0.5 1 d D . P
H29C H 0.9350 0.1232 0.5143 0.114 Uiso 0.5 1 calc R U P
H29D H 0.8258 0.0795 0.4791 0.114 Uiso 0.5 1 calc R U P
C30 C 0.4855(12) 0.9323(7) 0.6889(10) 0.046(3) Uani 0.5 1 d . . P
H30A H 0.5714 0.9227 0.6983 0.070 Uiso 0.5 1 calc R U P
H30B H 0.4390 0.8968 0.7063 0.070 Uiso 0.5 1 calc R U P
H30C H 0.4682 0.9679 0.7257 0.070 Uiso 0.5 1 calc R U P
C31 C 0.450(2) 0.9476(14) 0.586(2) 0.126(14) Uani 0.5 1 d . . P
H31A H 0.4607 0.9093 0.5515 0.151 Uiso 0.5 1 calc R U P
H31B H 0.3629 0.9568 0.5791 0.151 Uiso 0.5 1 calc R U P
C32 C 0.504(3) 0.9923(11) 0.5446(18) 0.105(10) Uani 0.5 1 d . . P
H32A H 0.5907 0.9857 0.5617 0.126 Uiso 0.5 1 calc R U P
H32B H 0.4829 1.0304 0.5758 0.126 Uiso 0.5 1 calc R U P

loop_
_atom_site_aniso_label
_atom_site_aniso_U_11
_atom_site_aniso_U_22
_atom_site_aniso_U_33
_atom_site_aniso_U_23
_atom_site_aniso_U_13
_atom_site_aniso_U_12
Pd1 0.01477(13) 0.02619(15) 0.01413(13) -0.00052(9) -0.00081(8) 0.00236(9)
S1 0.0246(4) 0.0293(5) 0.0165(4) -0.0017(3) -0.0018(3) -0.0023(4)
P1 0.0151(4) 0.0312(5) 0.0164(4) 0.0030(3) -0.0002(3) 0.0030(3)
O1 0.0225(14) 0.0352(16) 0.0212(13) -0.0063(12) -0.0024(11) 0.0041(12)
O2 0.0260(15) 0.0400(18) 0.0253(15) 0.0122(13) -0.0029(12) -0.0050(13)
O3 0.045(2) 0.040(2) 0.0312(18) -0.0172(15) 0.0070(15) -0.0075(17)
O4 0.0175(12) 0.0343(16) 0.0228(14) -0.0068(12) -0.0001(10) 0.0047(11)
O5 0.042(2) 0.042(2) 0.0276(16) 0.0054(15) 0.0068(15) 0.0085(16)
O6 0.0378(19) 0.0358(18) 0.0346(18) 0.0056(15) 0.0005(15) 0.0097(15)
O7 0.0158(13) 0.051(2) 0.0292(16) 0.0074(15) -0.0041(11) 0.0023(13)
O8 0.0342(18) 0.045(2) 0.0251(15) 0.0095(14) 0.0010(13) 0.0093(16)
N1 0.0192(15) 0.0317(17) 0.0210(15) -0.0053(13) 0.0015(12) -0.0014(13)
C1 0.0198(17) 0.034(2) 0.0225(17) 0.0083(15) -0.0034(13) -0.0024(15)
C2 0.0235(19) 0.047(3) 0.028(2) 0.0124(19) -0.0004(16) -0.0079(19)
C3 0.036(3) 0.046(3) 0.042(3) 0.017(2) -0.002(2) -0.016(2)
C4 0.045(3) 0.035(3) 0.045(3) 0.013(2) -0.008(2) -0.015(2)
C5 0.041(3) 0.030(2) 0.029(2) 0.0050(17) -0.0053(19) -0.0057(19)
C6 0.029(2) 0.0269(19) 0.0198(17) 0.0045(14) -0.0044(14) -0.0030(15)
C7 0.0177(16) 0.0297(19) 0.0211(17) 0.0009(14) 0.0005(13) 0.0010(14)
C8 0.0179(17) 0.044(3) 0.026(2) 0.0004(18) -0.0014(14) 0.0043(16)
C9 0.0232(17) 0.0281(19) 0.0202(16) -0.0039(14) -0.0035(13) 0.0044(15)
C10 0.0143(14) 0.036(2) 0.0155(15) -0.0031(14) 0.0024(11) 0.0019(14)
C11 0.039(3) 0.040(3) 0.025(2) -0.0096(18) -0.0015(18) 0.007(2)
C12 0.028(2) 0.0282(19) 0.0229(18) -0.0012(15) -0.0018(15) 0.0010(16)
C13 0.058(4) 0.039(3) 0.039(3) 0.014(2) 0.001(3) 0.009(3)
C14 0.0219(17) 0.036(2) 0.0163(15) 0.0024(14) -0.0017(13) 0.0096(16)
C15 0.032(2) 0.035(2) 0.0175(16) 0.0109(15) 0.0029(15) -0.0016(17)
C16 0.037(2) 0.033(2) 0.028(2) 0.0068(18) 0.0015(18) 0.0034(19)
C17 0.042(3) 0.040(3) 0.023(2) 0.0043(18) -0.0027(18) 0.017(2)
C18 0.031(2) 0.042(3) 0.0225(19) 0.0011(18) -0.0070(16) 0.0134(19)
C19 0.0212(17) 0.039(2) 0.0193(17) 0.0025(16) -0.0028(13) 0.0060(16)
C20 0.0132(17) 0.069(4) 0.029(2) 0.002(2) -0.0028(15) 0.002(2)
C21 0.0157(15) 0.042(2) 0.0177(16) 0.0025(15) 0.0019(12) 0.0036(15)
C22 0.0192(17) 0.047(3) 0.0206(17) 0.0051(17) -0.0010(14) 0.0010(17)
C23 0.0199(18) 0.057(3) 0.0188(17) 0.0051(18) 0.0007(14) -0.0069(19)
C24 0.0180(17) 0.063(3) 0.0215(18) -0.002(2) 0.0032(14) -0.0037(19)
C25 0.0208(19) 0.054(3) 0.027(2) -0.007(2) 0.0035(16) 0.0030(19)
C26 0.0181(17) 0.047(3) 0.0215(18) 0.0012(17) 0.0035(14) 0.0037(17)
C27 0.056(4) 0.043(3) 0.034(3) 0.008(2) -0.002(2) -0.007(3)
Cl1 0.160(3) 0.090(2) 0.0700(16) 0.0121(15) 0.0165(19) -0.010(2)
Cl2 0.294(7) 0.107(3) 0.097(2) -0.039(2) -0.078(3) 0.097(4)
C28 0.080(8) 0.24(2) 0.121(11) 0.080(13) 0.041(8) 0.079(11)
Cl3 0.085(3) 0.061(2) 0.071(3) 0.017(2) 0.000(2) 0.023(2)
Cl4 0.065(2) 0.0558(19) 0.0471(17) 0.0068(14) 0.0083(15) 0.0127(16)
C29 0.048(8) 0.056(9) 0.17(2) 0.065(12) -0.050(11) -0.018(7)
C30 0.039(6) 0.048(7) 0.050(7) 0.005(5) -0.005(5) 0.004(5)
C31 0.054(11) 0.13(2) 0.19(3) -0.11(2) -0.014(15) 0.008(13)
C32 0.13(2) 0.072(13) 0.13(2) 0.025(13) 0.077(19) 0.060(14)

loop_
_atom_type_symbol
_atom_type_description
_atom_type_scat_dispersion_real
_atom_type_scat_dispersion_imag
_atom_type_scat_source
C C 0.0033 0.0016 'International Tables Vol C Tables 4.2.6.8 and 6.1.1.4'
Pd Pd -0.9988 1.0072 'International Tables Vol C Tables 4.2.6.8 and 6.1.1.4'
P P 0.1023 0.0942 'International Tables Vol C Tables 4.2.6.8 and 6.1.1.4'
O O 0.0106 0.0060 'International Tables Vol C Tables 4.2.6.8 and 6.1.1.4'
N N 0.0061 0.0033 'International Tables Vol C Tables 4.2.6.8 and 6.1.1.4'
Cl Cl 0.1484 0.1585 'International Tables Vol C Tables 4.2.6.8 and 6.1.1.4'
S S 0.1246 0.1234 'International Tables Vol C Tables 4.2.6.8 and 6.1.1.4'
H H 0.0000 0.0000 'International Tables Vol C Tables 4.2.6.8 and 6.1.1.4'

loop_
_geom_angle_atom_site_label_1
_geom_angle_atom_site_label_2
_geom_angle_atom_site_label_3
_geom_angle
_geom_angle_site_symmetry_1
_geom_angle_site_symmetry_3
C10 Pd1 O4 91.40(14) . .
C10 Pd1 O1 175.73(14) . .
O4 Pd1 O1 84.56(12) . .
C10 Pd1 P1 89.31(11) . .
O4 Pd1 P1 173.14(10) . .
O1 Pd1 P1 94.87(9) . .
O3 S1 O2 114.9(2) . .
O3 S1 O1 110.8(2) . .
O2 S1 O1 111.6(2) . .
O3 S1 C6 107.0(2) . .
O2 S1 C6 105.3(2) . .
O1 S1 C6 106.7(2) . .
C21 P1 C14 105.2(2) . .
C21 P1 C1 105.8(2) . .
C14 P1 C1 106.6(2) . .
C21 P1 Pd1 113.32(14) . .
C14 P1 Pd1 113.81(16) . .
C1 P1 Pd1 111.43(15) . .
S1 O1 Pd1 123.16(19) . .
C7 O4 Pd1 126.1(3) . .
C12 O6 C13 115.2(5) . .
C19 O7 C20 117.9(4) . .
C22 O8 C27 117.7(4) . .
C7 N1 C9 126.0(4) . .
C7 N1 H1 117.0 . .
C9 N1 H1 117.0 . .
C2 C1 C6 118.3(5) . .
C2 C1 P1 119.2(4) . .
C6 C1 P1 122.4(3) . .
C3 C2 C1 121.2(6) . .
C3 C2 H2 119.4 . .
C1 C2 H2 119.4 . .
C2 C3 C4 120.0(5) . .
C2 C3 H3 120.0 . .
C4 C3 H3 120.0 . .
C3 C4 C5 120.2(5) . .
C3 C4 H4 119.9 . .
C5 C4 H4 119.9 . .
C4 C5 C6 120.2(6) . .
C4 C5 H5 119.9 . .
C6 C5 H5 119.9 . .
C5 C6 C1 120.0(5) . .
C5 C6 S1 117.2(4) . .
C1 C6 S1 122.7(3) . .
O4 C7 N1 123.2(4) . .
O4 C7 C8 119.8(4) . .
N1 C7 C8 116.9(4) . .
C7 C8 H8A 109.5 . .
C7 C8 H8B 109.5 . .
H8A C8 H8B 109.5 . .
C7 C8 H8C 109.5 . .
H8A C8 H8C 109.5 . .
H8B C8 H8C 109.5 . .
N1 C9 C10 112.7(4) . .
N1 C9 C12 108.2(4) . .
C10 C9 C12 110.3(3) . .
N1 C9 C11 107.3(3) . .
C10 C9 C11 108.7(4) . .
C12 C9 C11 109.5(4) . .
C9 C10 Pd1 112.3(3) . .
C9 C10 H10A 109.1 . .
Pd1 C10 H10A 109.1 . .
C9 C10 H10B 109.1 . .
Pd1 C10 H10B 109.1 . .
H10A C10 H10B 107.9 . .
C9 C11 H11A 109.5 . .
C9 C11 H11B 109.5 . .
H11A C11 H11B 109.5 . .
C9 C11 H11C 109.5 . .
H11A C11 H11C 109.5 . .
H11B C11 H11C 109.5 . .
O5 C12 O6 123.8(5) . .
O5 C12 C9 126.3(4) . .
O6 C12 C9 110.0(4) . .
O6 C13 H13A 109.5 . .
O6 C13 H13B 109.5 . .
H13A C13 H13B 109.5 . .
O6 C13 H13C 109.5 . .
H13A C13 H13C 109.5 . .
H13B C13 H13C 109.5 . .
C15 C14 C19 118.8(4) . .
C15 C14 P1 119.0(3) . .
C19 C14 P1 122.2(4) . .
C16 C15 C14 120.7(5) . .
C16 C15 H15 119.6 . .
C14 C15 H15 119.6 . .
C15 C16 C17 120.1(5) . .
C15 C16 H16 120.0 . .
C17 C16 H16 120.0 . .
C16 C17 C18 120.9(4) . .
C16 C17 H17 119.6 . .
C18 C17 H17 119.6 . .
C17 C18 C19 120.0(5) . .
C17 C18 H18 120.0 . .
C19 C18 H18 120.0 . .
O7 C19 C18 124.1(4) . .
O7 C19 C14 116.4(4) . .
C18 C19 C14 119.4(5) . .
O7 C20 H20A 109.5 . .
O7 C20 H20B 109.5 . .
H20A C20 H20B 109.5 . .
O7 C20 H20C 109.5 . .
H20A C20 H20C 109.5 . .
H20B C20 H20C 109.5 . .
C26 C21 C22 118.7(4) . .
C26 C21 P1 120.9(3) . .
C22 C21 P1 120.2(4) . .
O8 C22 C23 123.8(5) . .
O8 C22 C21 115.2(4) . .
C23 C22 C21 120.9(5) . .
C24 C23 C22 118.9(5) . .
C24 C23 H23 120.5 . .
C22 C23 H23 120.5 . .
C25 C24 C23 121.4(4) . .
C25 C24 H24 119.3 . .
C23 C24 H24 119.3 . .
C24 C25 C26 119.2(5) . .
C24 C25 H25 120.4 . .
C26 C25 H25 120.4 . .
C21 C26 C25 120.9(5) . .
C21 C26 H26 119.6 . .
C25 C26 H26 119.6 . .
O8 C27 H27A 109.5 . .
O8 C27 H27B 109.5 . .
H27A C27 H27B 109.5 . .
O8 C27 H27C 109.5 . .
H27A C27 H27C 109.5 . .
H27B C27 H27C 109.5 . .
Cl2 C28 Cl1 107.4(8) . .
Cl2 C28 H28A 110.2 . .
Cl1 C28 H28A 110.2 . .
Cl2 C28 H28B 110.2 . .
Cl1 C28 H28B 110.2 . .
H28A C28 H28B 108.5 . .
Cl4 Cl4 C29 134.6(7) 3_756 .
Cl3 C29 Cl4 116.2(8) . .
Cl3 C29 H29C 108.2 . .
Cl4 C29 H29C 108.2 . .
Cl3 C29 H29D 108.2 . .
Cl4 C29 H29D 108.2 . .
H29C C29 H29D 107.4 . .
C31 C30 H30A 109.5 . .
C31 C30 H30B 109.5 . .
H30A C30 H30B 109.5 . .
C31 C30 H30C 109.5 . .
H30A C30 H30C 109.5 . .
H30B C30 H30C 109.5 . .
C32 C31 C30 121(2) . .
C32 C31 H31A 107.0 . .
C30 C31 H31A 107.0 . .
C32 C31 H31B 107.0 . .
C30 C31 H31B 107.0 . .
H31A C31 H31B 106.7 . .
C31 C32 C32 130(5) . 3_676
C31 C32 H32A 104.8 . .
C32 C32 H32A 104.8 3_676 .
C31 C32 H32B 104.8 . .
C32 C32 H32B 104.8 3_676 .
H32A C32 H32B 105.8 . .

loop_
_geom_bond_atom_site_label_1
_geom_bond_atom_site_label_2
_geom_bond_distance
_geom_bond_site_symmetry_2
Pd1 C10 2.029(4) .
Pd1 O4 2.095(3) .
Pd1 O1 2.140(3) .
Pd1 P1 2.2221(11) .
S1 O3 1.437(4) .
S1 O2 1.453(4) .
S1 O1 1.483(3) .
S1 C6 1.787(5) .
P1 C21 1.821(4) .
P1 C14 1.825(4) .
P1 C1 1.841(5) .
O4 C7 1.255(5) .
O5 C12 1.204(6) .
O6 C12 1.347(6) .
O6 C13 1.450(7) .
O7 C19 1.346(6) .
O7 C20 1.438(5) .
O8 C22 1.366(7) .
O8 C27 1.435(7) .
N1 C7 1.330(6) .
N1 C9 1.452(6) .
N1 H1 0.8800 .
C1 C2 1.399(6) .
C1 C6 1.407(7) .
C2 C3 1.379(8) .
C2 H2 0.9500 .
C3 C4 1.379(10) .
C3 H3 0.9500 .
C4 C5 1.387(8) .
C4 H4 0.9500 .
C5 C6 1.391(7) .
C5 H5 0.9500 .
C7 C8 1.500(6) .
C8 H8A 0.9800 .
C8 H8B 0.9800 .
C8 H8C 0.9800 .
C9 C10 1.533(6) .
C9 C12 1.536(6) .
C9 C11 1.544(6) .
C10 H10A 0.9900 .
C10 H10B 0.9900 .
C11 H11A 0.9800 .
C11 H11B 0.9800 .
C11 H11C 0.9800 .
C13 H13A 0.9800 .
C13 H13B 0.9800 .
C13 H13C 0.9800 .
C14 C15 1.403(7) .
C14 C19 1.428(6) .
C15 C16 1.379(6) .
C15 H15 0.9500 .
C16 C17 1.386(8) .
C16 H16 0.9500 .
C17 C18 1.388(9) .
C17 H17 0.9500 .
C18 C19 1.394(6) .
C18 H18 0.9500 .
C20 H20A 0.9800 .
C20 H20B 0.9800 .
C20 H20C 0.9800 .
C21 C26 1.395(7) .
C21 C22 1.406(6) .
C22 C23 1.400(7) .
C23 C24 1.392(9) .
C23 H23 0.9500 .
C24 C25 1.386(8) .
C24 H24 0.9500 .
C25 C26 1.405(7) .
C25 H25 0.9500 .
C26 H26 0.9500 .
C27 H27A 0.9800 .
C27 H27B 0.9800 .
C27 H27C 0.9800 .
Cl1 C28 1.782(11) .
Cl2 C28 1.644(14) .
C28 H28A 0.9900 .
C28 H28B 0.9900 .
Cl3 C29 1.630(16) .
Cl4 Cl4 1.385(8) 3_756
Cl4 C29 1.758(12) .
C29 H29C 0.9900 .
C29 H29D 0.9900 .
C30 C31 1.58(4) .
C30 H30A 0.9800 .
C30 H30B 0.9800 .
C30 H30C 0.9800 .
C31 C32 1.33(4) .
C31 H31A 0.9900 .
C31 H31B 0.9900 .
C32 C32 1.37(5) 3_676
C32 H32A 0.9900 .
C32 H32B 0.9900 .

loop_
_geom_torsion_atom_site_label_1
_geom_torsion_atom_site_label_2
_geom_torsion_atom_site_label_3
_geom_torsion_atom_site_label_4
_geom_torsion
_geom_torsion_site_symmetry_1
_geom_torsion_site_symmetry_4
O3 S1 O1 Pd1 179.7(2) . .
O2 S1 O1 Pd1 -50.9(3) . .
C6 S1 O1 Pd1 63.6(3) . .
C21 P1 C1 C2 -18.3(4) . .
C14 P1 C1 C2 93.4(4) . .
Pd1 P1 C1 C2 -141.9(3) . .
C21 P1 C1 C6 161.9(3) . .
C14 P1 C1 C6 -86.4(4) . .
Pd1 P1 C1 C6 38.3(4) . .
C6 C1 C2 C3 1.4(7) . .
P1 C1 C2 C3 -178.4(4) . .
C1 C2 C3 C4 0.1(8) . .
C2 C3 C4 C5 -1.3(9) . .
C3 C4 C5 C6 1.1(8) . .
C4 C5 C6 C1 0.4(7) . .
C4 C5 C6 S1 176.7(4) . .
C2 C1 C6 C5 -1.6(6) . .
P1 C1 C6 C5 178.2(3) . .
C2 C1 C6 S1 -177.7(3) . .
P1 C1 C6 S1 2.1(5) . .
O3 S1 C6 C5 9.3(4) . .
O2 S1 C6 C5 -113.4(4) . .
O1 S1 C6 C5 127.9(4) . .
O3 S1 C6 C1 -174.6(4) . .
O2 S1 C6 C1 62.8(4) . .
O1 S1 C6 C1 -55.9(4) . .
Pd1 O4 C7 N1 21.6(6) . .
Pd1 O4 C7 C8 -159.6(3) . .
C9 N1 C7 O4 9.8(7) . .
C9 N1 C7 C8 -169.1(4) . .
C7 N1 C9 C10 -54.8(6) . .
C7 N1 C9 C12 67.4(6) . .
C7 N1 C9 C11 -174.5(4) . .
N1 C9 C10 Pd1 59.2(4) . .
C12 C9 C10 Pd1 -61.9(4) . .
C11 C9 C10 Pd1 178.0(3) . .
C13 O6 C12 O5 2.6(8) . .
C13 O6 C12 C9 -177.7(4) . .
N1 C9 C12 O5 -7.6(7) . .
C10 C9 C12 O5 116.1(5) . .
C11 C9 C12 O5 -124.3(5) . .
N1 C9 C12 O6 172.7(4) . .
C10 C9 C12 O6 -63.5(5) . .
C11 C9 C12 O6 56.1(5) . .
C21 P1 C14 C15 -117.2(4) . .
C1 P1 C14 C15 130.7(4) . .
Pd1 P1 C14 C15 7.4(4) . .
C21 P1 C14 C19 64.3(4) . .
C1 P1 C14 C19 -47.8(4) . .
Pd1 P1 C14 C19 -171.0(3) . .
C19 C14 C15 C16 -0.7(7) . .
P1 C14 C15 C16 -179.2(4) . .
C14 C15 C16 C17 2.3(8) . .
C15 C16 C17 C18 -1.6(8) . .
C16 C17 C18 C19 -0.8(8) . .
C20 O7 C19 C18 -5.0(7) . .
C20 O7 C19 C14 174.3(4) . .
C17 C18 C19 O7 -178.4(5) . .
C17 C18 C19 C14 2.4(7) . .
C15 C14 C19 O7 179.0(4) . .
P1 C14 C19 O7 -2.5(6) . .
C15 C14 C19 C18 -1.6(7) . .
P1 C14 C19 C18 176.8(4) . .
C14 P1 C21 C26 16.6(4) . .
C1 P1 C21 C26 129.2(4) . .
Pd1 P1 C21 C26 -108.4(4) . .
C14 P1 C21 C22 -170.1(4) . .
C1 P1 C21 C22 -57.4(4) . .
Pd1 P1 C21 C22 65.0(4) . .
C27 O8 C22 C23 -15.2(7) . .
C27 O8 C22 C21 166.1(5) . .
C26 C21 C22 O8 175.7(4) . .
P1 C21 C22 O8 2.2(6) . .
C26 C21 C22 C23 -3.0(7) . .
P1 C21 C22 C23 -176.5(4) . .
O8 C22 C23 C24 -175.7(5) . .
C21 C22 C23 C24 2.9(7) . .
C22 C23 C24 C25 -1.2(7) . .
C23 C24 C25 C26 -0.3(7) . .
C22 C21 C26 C25 1.5(7) . .
P1 C21 C26 C25 174.9(4) . .
C24 C25 C26 C21 0.1(7) . .
Cl4 Cl4 C29 Cl3 139.7(9) 3_756 .
C30 C31 C32 C32 172(2) . 3_676
